data_1546557
loop_
_publ_author_name
'Yao, Shenglai'
'Xiong, Yun'
'Driess, Matthias'

_publ_section_title
;
 A New Area in Main-Group Chemistry: Zerovalent Monoatomic Silicon
 Compounds and Their Analogues
;
_journal_name_full 'Accounts of Chemical Research'
_journal_paper_doi 10.1021/acs.accounts.7b00285
_journal_year 2017
_chemical_formula_sum 'C43 H64 Cl4 N4 O3 Si Zn2'
_chemical_formula_weight 985.61
_chemical_name_systematic
; 
 ? 
;
_space_group_IT_number 2
_symmetry_cell_setting triclinic
_symmetry_space_group_name_Hall '-P 1'
_symmetry_space_group_name_H-M 'P -1'
_atom_sites_solution_hydrogens geom
_atom_sites_solution_primary direct
_atom_sites_solution_secondary difmap
_audit_creation_method
;
CrysAlisPro, Agilent Technologies,
Version 1.171.37.35 (release 13-08-2014 CrysAlis171 .NET)
(compiled Aug 13 2014,18:06:01)
;
_cell_angle_alpha 99.546(3)
_cell_angle_beta 92.234(4)
_cell_angle_gamma 106.915(4)
_cell_formula_units_Z 2
_cell_length_a 12.7971(6)
_cell_length_b 12.8687(4)
_cell_length_c 15.4609(7)
_cell_measurement_reflns_used 11171
_cell_measurement_temperature 150(2)
_cell_measurement_theta_max 73.5960
_cell_measurement_theta_min 2.8790
_cell_volume 2391.96(18)
_computing_cell_refinement
;
CrysAlisPro, Agilent Technologies,
Version 1.171.37.35 (release 13-08-2014 CrysAlis171 .NET)
(compiled Aug 13 2014,18:06:01)
;
_computing_data_collection
;
CrysAlisPro, Agilent Technologies,
Version 1.171.37.35 (release 13-08-2014 CrysAlis171 .NET)
(compiled Aug 13 2014,18:06:01)
;
_computing_data_reduction
;
CrysAlisPro, Agilent Technologies,
Version 1.171.37.35 (release 13-08-2014 CrysAlis171 .NET)
(compiled Aug 13 2014,18:06:01)
;
_computing_structure_refinement 'SHELXL-97 (Sheldrick, 1997)'
_computing_structure_solution 'SHELXS-97 (Sheldrick, 1990)'
_diffrn_ambient_temperature 150(2)
_diffrn_measured_fraction_theta_full 0.978
_diffrn_measured_fraction_theta_max 0.978
_diffrn_measurement_device 'four-circle diffractometer'
_diffrn_measurement_device_type 'SuperNova, Single source at offset, Atlas'
_diffrn_radiation_monochromator mirror
_diffrn_radiation_source 'fine-focus sealed tube'
_diffrn_radiation_type CuK\a
_diffrn_radiation_wavelength 1.54184
_diffrn_reflns_av_R_equivalents 0.0417
_diffrn_reflns_av_sigmaI/netI 0.0335
_diffrn_reflns_limit_h_max 13
_diffrn_reflns_limit_h_min -15
_diffrn_reflns_limit_k_max 15
_diffrn_reflns_limit_k_min -11
_diffrn_reflns_limit_l_max 18
_diffrn_reflns_limit_l_min -18
_diffrn_reflns_number 14590
_diffrn_reflns_theta_full 67.50
_diffrn_reflns_theta_max 67.50
_diffrn_reflns_theta_min 2.91
_exptl_absorpt_coefficient_mu 3.848
_exptl_absorpt_correction_T_max 1.00000
_exptl_absorpt_correction_T_min 0.51593
_exptl_absorpt_correction_type multi-scan
_exptl_absorpt_process_details
;
CrysAlisPro, Agilent Technologies,
Version 1.171.37.35 (release 13-08-2014 CrysAlis171 .NET)
(compiled Aug 13 2014,18:06:01)
Empirical absorption correction using spherical harmonics,
 implemented in SCALE3 ABSPACK scaling algorithm.
;
_exptl_crystal_colour colorless
_exptl_crystal_density_diffrn 1.368
_exptl_crystal_density_method 'not measured'
_exptl_crystal_description block
_exptl_crystal_F_000 1032
_exptl_crystal_size_max 0.31
_exptl_crystal_size_mid 0.19
_exptl_crystal_size_min 0.13
_refine_diff_density_max 1.096
_refine_diff_density_min -0.803
_refine_diff_density_rms 0.098
_refine_ls_extinction_method none
_refine_ls_goodness_of_fit_ref 1.112
_refine_ls_hydrogen_treatment constr
_refine_ls_matrix_type full
_refine_ls_number_parameters 552
_refine_ls_number_reflns 8446
_refine_ls_number_restraints 72
_refine_ls_restrained_S_all 1.107
_refine_ls_R_factor_all 0.0553
_refine_ls_R_factor_gt 0.0522
_refine_ls_shift/su_max 0.001
_refine_ls_shift/su_mean 0.000
_refine_ls_structure_factor_coef Fsqd
_refine_ls_weighting_details 'calc w=1/[\s^2^(Fo^2^)+(0.0849P)^2^+3.6864P] where P=(Fo^2^+2Fc^2^)/3'
_refine_ls_weighting_scheme calc
_refine_ls_wR_factor_gt 0.1501
_refine_ls_wR_factor_ref 0.1537
_reflns_number_gt 7843
_reflns_number_total 8446
_reflns_threshold_expression >2sigma(I)
_cod_data_source_file ar7b00285_si_001.cif
_cod_data_source_block 15
_cod_original_cell_volume 2391.96(17)
_cod_original_sg_symbol_H-M P-1
_cod_database_code 1546557

loop_
_symmetry_equiv_pos_as_xyz
'x, y, z'
'-x, -y, -z'

loop_
_atom_site_label
_atom_site_type_symbol
_atom_site_fract_x
_atom_site_fract_y
_atom_site_fract_z
_atom_site_U_iso_or_equiv
_atom_site_adp_type
_atom_site_occupancy
_atom_site_symmetry_multiplicity
_atom_site_calc_flag
_atom_site_refinement_flags
_atom_site_disorder_assembly
_atom_site_disorder_group
Zn1 Zn 0.48942(3) 0.48056(3) 0.22594(3) 0.02273(13) Uani 1 1 d . . .
Cl1 Cl 0.38679(7) 0.56989(7) 0.16098(5) 0.0316(2) Uani 1 1 d . . .
Si1 Si 0.68077(7) 0.58916(6) 0.26768(5) 0.01909(19) Uani 1 1 d . . .
O1 O 0.3971(2) 0.4267(2) 0.32214(15) 0.0348(6) Uani 1 1 d . . .
N1 N 0.6825(2) 0.8126(2) 0.23280(16) 0.0219(5) Uani 1 1 d . . .
C1 C 0.6810(2) 0.7071(2) 0.20635(19) 0.0189(6) Uani 1 1 d . . .
C17B C 0.8960(11) 0.9612(10) 0.2775(18) 0.031(3) Uani 0.37 1 d PDU A 2
H17B H 0.8547 0.9427 0.2179 0.037 Uiso 0.37 1 calc PR A 2
Zn2 Zn 0.77972(4) 0.61882(4) 0.40717(3) 0.02777(14) Uani 1 1 d . . .
Cl2 Cl 0.46840(7) 0.32061(6) 0.12740(5) 0.0337(2) Uani 1 1 d . . .
O2 O 1.0091(4) 0.2992(4) 0.0306(3) 0.0819(13) Uani 1 1 d . . .
N2 N 0.6619(2) 0.6875(2) 0.11740(16) 0.0205(5) Uani 1 1 d . . .
C2 C 0.7479(3) 0.5228(2) 0.1743(2) 0.0219(6) Uani 1 1 d . . .
Cl3 Cl 0.73374(8) 0.47781(7) 0.47669(6) 0.0398(2) Uani 1 1 d . . .
O3 O 0.4601(4) 0.9491(3) 0.1107(4) 0.0947(15) Uani 1 1 d . . .
N3 N 0.7243(2) 0.5285(2) 0.08926(16) 0.0203(5) Uani 1 1 d . . .
C3 C 0.6595(3) 0.8567(3) 0.1608(2) 0.0282(7) Uani 1 1 d . . .
H3 H 0.6539 0.9290 0.1625 0.034 Uiso 1 1 calc R . .
Cl4 Cl 0.89099(9) 0.76926(8) 0.48747(6) 0.0473(3) Uani 1 1 d . . .
N4 N 0.8182(2) 0.4630(2) 0.17216(17) 0.0233(5) Uani 1 1 d . . .
C4 C 0.6468(3) 0.7787(3) 0.0883(2) 0.0269(7) Uani 1 1 d . . .
H4 H 0.6308 0.7849 0.0292 0.032 Uiso 1 1 calc R . .
C5 C 0.6426(3) 0.5787(2) 0.06249(19) 0.0217(6) Uani 1 1 d . . .
H5A H 0.5682 0.5309 0.0687 0.026 Uiso 1 1 calc R . .
H5B H 0.6473 0.5859 -0.0001 0.026 Uiso 1 1 calc R . .
C6 C 0.7790(3) 0.4708(3) 0.0339(2) 0.0284(7) Uani 1 1 d . . .
H6 H 0.7755 0.4615 -0.0285 0.034 Uiso 1 1 calc R . .
C7 C 0.8379(3) 0.4303(3) 0.0858(2) 0.0301(7) Uani 1 1 d . . .
H7 H 0.8845 0.3872 0.0668 0.036 Uiso 1 1 calc R . .
C8 C 0.7082(3) 0.8770(2) 0.3218(2) 0.0244(7) Uani 1 1 d . A .
C9 C 0.8150(3) 0.9478(3) 0.3447(2) 0.0304(7) Uani 1 1 d . . .
C10 C 0.8353(3) 1.0149(3) 0.4283(2) 0.0362(8) Uani 1 1 d . A .
H10 H 0.9064 1.0650 0.4466 0.043 Uiso 1 1 calc R . .
C11 C 0.7540(3) 1.0095(3) 0.4843(2) 0.0405(9) Uani 1 1 d . . .
H11 H 0.7698 1.0559 0.5407 0.049 Uiso 1 1 calc R A .
C12 C 0.6501(3) 0.9382(3) 0.4600(2) 0.0378(8) Uani 1 1 d . A .
H12 H 0.5954 0.9351 0.5002 0.045 Uiso 1 1 calc R . .
C13 C 0.6238(3) 0.8697(3) 0.3763(2) 0.0300(7) Uani 1 1 d . . .
C14 C 0.5074(3) 0.7964(3) 0.3484(2) 0.0361(8) Uani 1 1 d . A .
H14 H 0.5082 0.7489 0.2904 0.043 Uiso 1 1 calc R . .
C15 C 0.4632(4) 0.7200(4) 0.4121(3) 0.0606(13) Uani 1 1 d . . .
H15A H 0.5143 0.6784 0.4219 0.091 Uiso 1 1 calc R A .
H15B H 0.3916 0.6685 0.3873 0.091 Uiso 1 1 calc R . .
H15C H 0.4550 0.7638 0.4682 0.091 Uiso 1 1 calc R . .
C16 C 0.4312(4) 0.8662(4) 0.3340(4) 0.0618(13) Uani 1 1 d . . .
H16A H 0.4264 0.9119 0.3902 0.093 Uiso 1 1 calc R A .
H16B H 0.3580 0.8172 0.3107 0.093 Uiso 1 1 calc R . .
H16C H 0.4608 0.9139 0.2919 0.093 Uiso 1 1 calc R . .
C20 C 0.8709(3) 0.4381(3) 0.2485(2) 0.0253(7) Uani 1 1 d . . .
C21 C 0.9727(3) 0.5113(3) 0.2856(2) 0.0318(8) Uani 1 1 d . . .
C22 C 1.0229(3) 0.4826(3) 0.3557(3) 0.0424(9) Uani 1 1 d . . .
H22 H 1.0915 0.5304 0.3835 0.051 Uiso 1 1 calc R . .
C23 C 0.9755(4) 0.3869(4) 0.3855(3) 0.0477(10) Uani 1 1 d . . .
H23 H 1.0123 0.3683 0.4324 0.057 Uiso 1 1 calc R . .
C24 C 0.8750(4) 0.3175(3) 0.3480(3) 0.0419(9) Uani 1 1 d . . .
H24 H 0.8431 0.2519 0.3701 0.050 Uiso 1 1 calc R . .
C25 C 0.8187(3) 0.3409(3) 0.2784(2) 0.0315(7) Uani 1 1 d . . .
C26 C 0.7087(3) 0.2635(3) 0.2370(3) 0.0440(10) Uani 1 1 d . . .
H26 H 0.6663 0.3086 0.2136 0.053 Uiso 1 1 calc R . .
C27 C 0.7236(5) 0.1799(4) 0.1598(4) 0.0744(17) Uani 1 1 d . . .
H27A H 0.7612 0.2192 0.1153 0.112 Uiso 1 1 calc R . .
H27B H 0.6517 0.1304 0.1339 0.112 Uiso 1 1 calc R . .
H27C H 0.7676 0.1366 0.1808 0.112 Uiso 1 1 calc R . .
C28 C 0.6416(5) 0.2026(4) 0.3021(4) 0.0655(14) Uani 1 1 d . . .
H28A H 0.6762 0.1496 0.3194 0.098 Uiso 1 1 calc R . .
H28B H 0.5673 0.1631 0.2745 0.098 Uiso 1 1 calc R . .
H28C H 0.6380 0.2558 0.3543 0.098 Uiso 1 1 calc R . .
C29 C 1.0294(3) 0.6140(3) 0.2501(3) 0.0386(9) Uani 1 1 d . . .
H29 H 0.9717 0.6420 0.2253 0.046 Uiso 1 1 calc R . .
C30 C 1.0991(4) 0.5874(4) 0.1752(3) 0.0546(11) Uani 1 1 d . . .
H30A H 1.1544 0.5568 0.1975 0.082 Uiso 1 1 calc R . .
H30B H 1.1357 0.6552 0.1538 0.082 Uiso 1 1 calc R . .
H30C H 1.0515 0.5332 0.1269 0.082 Uiso 1 1 calc R . .
C31 C 1.1030(4) 0.7065(4) 0.3214(4) 0.0568(12) Uani 1 1 d . . .
H31A H 1.0601 0.7220 0.3704 0.085 Uiso 1 1 calc R . .
H31B H 1.1318 0.7734 0.2966 0.085 Uiso 1 1 calc R . .
H31C H 1.1641 0.6832 0.3429 0.085 Uiso 1 1 calc R . .
C32 C 0.2801(4) 0.3714(5) 0.3019(3) 0.0562(12) Uani 1 1 d . . .
H32A H 0.2551 0.3792 0.2426 0.067 Uiso 1 1 calc R . .
H32B H 0.2377 0.4023 0.3459 0.067 Uiso 1 1 calc R . .
C33 C 0.2670(5) 0.2523(5) 0.3055(4) 0.085(2) Uani 1 1 d . . .
H33A H 0.1950 0.2169 0.3259 0.103 Uiso 1 1 calc R . .
H33B H 0.2725 0.2110 0.2468 0.103 Uiso 1 1 calc R . .
C34 C 0.3587(5) 0.2550(5) 0.3698(5) 0.0747(16) Uani 1 1 d . . .
H34A H 0.3974 0.2021 0.3451 0.090 Uiso 1 1 calc R . .
H34B H 0.3302 0.2355 0.4255 0.090 Uiso 1 1 calc R . .
C35 C 0.4348(4) 0.3714(4) 0.3857(3) 0.0490(10) Uani 1 1 d . . .
H35A H 0.4325 0.4093 0.4465 0.059 Uiso 1 1 calc R . .
H35B H 0.5111 0.3712 0.3775 0.059 Uiso 1 1 calc R . .
C36 C 1.0681(6) 0.2819(6) 0.1039(4) 0.083(2) Uani 1 1 d . . .
H36A H 1.0178 0.2580 0.1487 0.100 Uiso 1 1 calc R . .
H36B H 1.1252 0.3512 0.1311 0.100 Uiso 1 1 calc R . .
C37 C 1.1184(6) 0.1968(6) 0.0721(4) 0.0771(17) Uani 1 1 d . . .
H37A H 1.1051 0.1401 0.1099 0.093 Uiso 1 1 calc R . .
H37B H 1.1985 0.2292 0.0709 0.093 Uiso 1 1 calc R . .
C38 C 1.0628(7) 0.1471(5) -0.0208(4) 0.0841(19) Uani 1 1 d . . .
H38A H 1.1138 0.1228 -0.0601 0.101 Uiso 1 1 calc R . .
H38B H 0.9970 0.0835 -0.0204 0.101 Uiso 1 1 calc R . .
C39 C 1.0329(4) 0.2394(4) -0.0480(3) 0.0588(12) Uani 1 1 d . . .
H39A H 1.0945 0.2866 -0.0741 0.071 Uiso 1 1 calc R . .
H39B H 0.9680 0.2119 -0.0919 0.071 Uiso 1 1 calc R . .
C40 C 0.3824(6) 0.8431(4) 0.0850(5) 0.0820(19) Uani 1 1 d . . .
H40A H 0.3969 0.7914 0.1214 0.098 Uiso 1 1 calc R . .
H40B H 0.3862 0.8131 0.0224 0.098 Uiso 1 1 calc R . .
C41 C 0.2733(6) 0.8575(5) 0.0984(6) 0.091(2) Uani 1 1 d . . .
H41A H 0.2518 0.8465 0.1579 0.110 Uiso 1 1 calc R . .
H41B H 0.2163 0.8060 0.0535 0.110 Uiso 1 1 calc R . .
C42 C 0.2934(8) 0.9804(6) 0.0875(8) 0.137(4) Uani 1 1 d . . .
H42A H 0.2614 0.9841 0.0292 0.165 Uiso 1 1 calc R . .
H42B H 0.2606 1.0202 0.1339 0.165 Uiso 1 1 calc R . .
C43 C 0.4040(8) 1.0239(6) 0.0952(9) 0.149(5) Uani 1 1 d . . .
H43A H 0.4257 1.0883 0.1442 0.179 Uiso 1 1 calc R . .
H43B H 0.4267 1.0509 0.0404 0.179 Uiso 1 1 calc R . .
C17A C 0.9117(8) 0.9479(8) 0.2878(9) 0.036(2) Uani 0.63 1 d PDU A 1
H17A H 0.8894 0.8780 0.2428 0.043 Uiso 0.63 1 calc PR A 1
C18A C 0.9327(8) 1.0442(9) 0.2393(7) 0.067(2) Uani 0.63 1 d PDU A 1
H18A H 0.9991 1.0496 0.2086 0.101 Uiso 0.63 1 calc PR A 1
H18B H 0.9425 1.1128 0.2816 0.101 Uiso 0.63 1 calc PR A 1
H18C H 0.8701 1.0323 0.1963 0.101 Uiso 0.63 1 calc PR A 1
C19A C 1.0192(6) 0.9547(7) 0.3374(5) 0.0525(17) Uani 0.63 1 d PDU A 1
H19A H 1.0066 0.8958 0.3721 0.079 Uiso 0.63 1 calc PR A 1
H19B H 1.0475 1.0267 0.3768 0.079 Uiso 0.63 1 calc PR A 1
H19C H 1.0727 0.9461 0.2953 0.079 Uiso 0.63 1 calc PR A 1
C18B C 0.9783(12) 1.0753(9) 0.2873(9) 0.049(3) Uani 0.37 1 d PDU A 2
H18D H 1.0266 1.0906 0.3416 0.073 Uiso 0.37 1 calc PR A 2
H18E H 0.9392 1.1308 0.2898 0.073 Uiso 0.37 1 calc PR A 2
H18F H 1.0222 1.0782 0.2367 0.073 Uiso 0.37 1 calc PR A 2
C19B C 0.9553(10) 0.8759(11) 0.2834(9) 0.051(3) Uani 0.37 1 d PDU A 2
H19D H 1.0059 0.8774 0.2373 0.077 Uiso 0.37 1 calc PR A 2
H19E H 0.9017 0.8023 0.2755 0.077 Uiso 0.37 1 calc PR A 2
H19F H 0.9967 0.8930 0.3413 0.077 Uiso 0.37 1 calc PR A 2

loop_
_atom_site_aniso_label
_atom_site_aniso_U_11
_atom_site_aniso_U_22
_atom_site_aniso_U_33
_atom_site_aniso_U_23
_atom_site_aniso_U_13
_atom_site_aniso_U_12
Zn1 0.0219(2) 0.0249(2) 0.0195(2) 0.00058(16) -0.00462(17) 0.00709(17)
Cl1 0.0311(4) 0.0365(4) 0.0286(4) -0.0011(3) -0.0104(3) 0.0182(3)
Si1 0.0222(4) 0.0206(4) 0.0141(4) 0.0010(3) -0.0055(3) 0.0081(3)
O1 0.0246(13) 0.0518(15) 0.0235(12) 0.0089(10) 0.0010(10) 0.0035(11)
N1 0.0282(14) 0.0196(12) 0.0168(12) -0.0005(9) -0.0029(10) 0.0082(10)
C1 0.0190(14) 0.0201(13) 0.0165(13) 0.0008(11) -0.0027(11) 0.0064(11)
C17B 0.025(6) 0.032(6) 0.030(7) -0.002(6) -0.006(5) 0.006(4)
Zn2 0.0290(3) 0.0326(2) 0.0186(2) 0.00315(17) -0.00942(18) 0.00686(18)
Cl2 0.0452(5) 0.0259(4) 0.0267(4) -0.0043(3) -0.0109(3) 0.0125(3)
O2 0.095(3) 0.109(3) 0.064(2) -0.008(2) -0.008(2) 0.082(3)
N2 0.0254(14) 0.0217(12) 0.0149(11) 0.0003(9) -0.0050(10) 0.0105(10)
C2 0.0233(15) 0.0204(14) 0.0203(14) 0.0011(11) -0.0063(12) 0.0067(12)
Cl3 0.0448(5) 0.0408(5) 0.0312(4) 0.0135(4) -0.0068(4) 0.0065(4)
O3 0.089(3) 0.049(2) 0.148(4) 0.028(2) -0.011(3) 0.022(2)
N3 0.0205(13) 0.0243(12) 0.0166(12) -0.0003(9) -0.0015(10) 0.0101(10)
C3 0.041(2) 0.0216(14) 0.0232(15) 0.0035(12) -0.0059(14) 0.0135(14)
Cl4 0.0542(6) 0.0360(5) 0.0385(5) 0.0013(4) -0.0245(4) 0.0002(4)
N4 0.0212(13) 0.0286(13) 0.0222(13) 0.0016(10) -0.0036(10) 0.0134(11)
C4 0.0356(18) 0.0250(15) 0.0225(15) 0.0067(12) -0.0048(13) 0.0125(13)
C5 0.0261(16) 0.0226(14) 0.0166(14) -0.0008(11) -0.0058(12) 0.0110(12)
C6 0.0323(18) 0.0348(17) 0.0198(15) -0.0024(12) -0.0001(13) 0.0173(14)
C7 0.0316(18) 0.0364(17) 0.0271(16) -0.0001(13) 0.0010(14) 0.0212(15)
C8 0.0346(18) 0.0194(14) 0.0169(14) -0.0029(11) -0.0059(13) 0.0092(12)
C9 0.0339(19) 0.0256(15) 0.0268(16) -0.0038(13) -0.0025(14) 0.0072(14)
C10 0.036(2) 0.0304(17) 0.0326(19) -0.0093(14) -0.0082(16) 0.0049(15)
C11 0.048(2) 0.0380(19) 0.0255(17) -0.0138(14) -0.0076(16) 0.0104(17)
C12 0.042(2) 0.041(2) 0.0250(17) -0.0079(15) 0.0031(15) 0.0120(16)
C13 0.0354(19) 0.0264(16) 0.0249(16) -0.0041(13) -0.0030(14) 0.0098(14)
C14 0.035(2) 0.0370(18) 0.0286(17) -0.0062(14) 0.0017(15) 0.0051(15)
C15 0.053(3) 0.060(3) 0.051(3) 0.009(2) 0.004(2) -0.009(2)
C16 0.040(3) 0.064(3) 0.076(3) -0.004(3) -0.010(2) 0.017(2)
C20 0.0255(17) 0.0305(16) 0.0234(15) 0.0018(12) -0.0060(13) 0.0170(13)
C21 0.0295(18) 0.0325(17) 0.0337(18) -0.0029(14) -0.0075(15) 0.0163(14)
C22 0.034(2) 0.050(2) 0.043(2) -0.0013(17) -0.0184(17) 0.0204(17)
C23 0.046(2) 0.065(3) 0.041(2) 0.012(2) -0.0130(19) 0.033(2)
C24 0.047(2) 0.045(2) 0.043(2) 0.0147(17) -0.0038(18) 0.0249(18)
C25 0.0338(19) 0.0293(16) 0.0355(18) 0.0049(14) -0.0062(15) 0.0176(14)
C26 0.040(2) 0.0322(19) 0.057(3) 0.0135(17) -0.0111(19) 0.0054(16)
C27 0.079(4) 0.055(3) 0.061(3) -0.009(2) -0.009(3) -0.011(3)
C28 0.059(3) 0.051(3) 0.076(4) 0.012(2) 0.008(3) -0.001(2)
C29 0.0279(19) 0.0343(18) 0.053(2) 0.0012(16) -0.0023(17) 0.0134(15)
C30 0.052(3) 0.048(2) 0.064(3) 0.005(2) 0.016(2) 0.016(2)
C31 0.038(2) 0.038(2) 0.082(3) -0.010(2) -0.001(2) 0.0043(18)
C32 0.029(2) 0.091(4) 0.036(2) 0.006(2) -0.0037(17) 0.003(2)
C33 0.083(4) 0.079(4) 0.056(3) 0.018(3) -0.012(3) -0.034(3)
C34 0.064(4) 0.057(3) 0.101(5) 0.025(3) 0.020(3) 0.008(3)
C35 0.041(2) 0.067(3) 0.040(2) 0.024(2) 0.0046(18) 0.010(2)
C36 0.115(5) 0.098(4) 0.058(3) 0.006(3) -0.011(3) 0.074(4)
C37 0.093(5) 0.101(5) 0.064(3) 0.026(3) 0.014(3) 0.064(4)
C38 0.113(5) 0.076(4) 0.078(4) 0.004(3) 0.008(4) 0.056(4)
C39 0.052(3) 0.071(3) 0.055(3) 0.006(2) 0.001(2) 0.024(2)
C40 0.105(5) 0.043(3) 0.094(4) 0.008(3) -0.028(4) 0.023(3)
C41 0.074(4) 0.058(3) 0.121(6) 0.008(3) -0.014(4) -0.004(3)
C42 0.109(7) 0.076(5) 0.229(12) 0.001(6) -0.047(7) 0.056(5)
C43 0.117(7) 0.057(4) 0.279(15) 0.039(6) -0.026(8) 0.036(4)
C17A 0.035(4) 0.034(3) 0.033(6) -0.007(3) -0.002(3) 0.008(3)
C18A 0.060(6) 0.093(7) 0.069(6) 0.047(5) 0.018(5) 0.035(5)
C19A 0.036(4) 0.066(5) 0.062(5) 0.022(4) 0.005(3) 0.021(3)
C18B 0.053(8) 0.038(4) 0.043(7) 0.000(5) 0.021(6) -0.004(5)
C19B 0.046(7) 0.057(5) 0.068(8) 0.025(6) 0.034(6) 0.031(6)

loop_
_atom_type_symbol
_atom_type_description
_atom_type_scat_dispersion_real
_atom_type_scat_dispersion_imag
_atom_type_scat_source
C C 0.0181 0.0091 'International Tables Vol C Tables 4.2.6.8 and 6.1.1.4'
H H 0.0000 0.0000 'International Tables Vol C Tables 4.2.6.8 and 6.1.1.4'
N N 0.0311 0.0180 'International Tables Vol C Tables 4.2.6.8 and 6.1.1.4'
O O 0.0492 0.0322 'International Tables Vol C Tables 4.2.6.8 and 6.1.1.4'
Si Si 0.2541 0.3302 'International Tables Vol C Tables 4.2.6.8 and 6.1.1.4'
Cl Cl 0.3639 0.7018 'International Tables Vol C Tables 4.2.6.8 and 6.1.1.4'
Zn Zn -1.5491 0.6778 'International Tables Vol C Tables 4.2.6.8 and 6.1.1.4'

loop_
_geom_angle_atom_site_label_1
_geom_angle_atom_site_label_2
_geom_angle_atom_site_label_3
_geom_angle
O1 Zn1 Cl1 102.23(8)
O1 Zn1 Cl2 102.53(8)
Cl1 Zn1 Cl2 104.63(3)
O1 Zn1 Si1 117.93(7)
Cl1 Zn1 Si1 114.43(3)
Cl2 Zn1 Si1 113.40(3)
C2 Si1 C1 90.65(13)
C2 Si1 Zn2 112.47(9)
C1 Si1 Zn2 122.69(9)
C2 Si1 Zn1 99.61(9)
C1 Si1 Zn1 97.14(9)
Zn2 Si1 Zn1 126.70(4)
C35 O1 C32 106.3(3)
C35 O1 Zn1 121.8(2)
C32 O1 Zn1 119.8(2)
C1 N1 C3 110.1(2)
C1 N1 C8 127.3(2)
C3 N1 C8 122.6(2)
N1 C1 N2 105.2(2)
N1 C1 Si1 133.4(2)
N2 C1 Si1 120.7(2)
C9 C17B C18B 115.6(16)
C9 C17B C19B 106.2(12)
C18B C17B C19B 110.0(11)
Cl4 Zn2 Cl3 113.67(4)
Cl4 Zn2 Si1 130.89(4)
Cl3 Zn2 Si1 114.73(3)
C36 O2 C39 109.2(4)
C1 N2 C4 111.1(2)
C1 N2 C5 123.3(2)
C4 N2 C5 124.9(2)
N4 C2 N3 105.8(3)
N4 C2 Si1 133.1(2)
N3 C2 Si1 121.1(2)
C43 O3 C40 105.2(6)
C2 N3 C6 110.4(3)
C2 N3 C5 122.9(3)
C6 N3 C5 126.4(3)
C4 C3 N1 107.7(3)
C2 N4 C7 110.0(3)
C2 N4 C20 126.1(3)
C7 N4 C20 123.9(3)
C3 C4 N2 105.9(3)
N3 C5 N2 109.7(2)
C7 C6 N3 106.4(3)
C6 C7 N4 107.5(3)
C13 C8 C9 124.3(3)
C13 C8 N1 118.0(3)
C9 C8 N1 117.6(3)
C8 C9 C10 116.4(3)
C8 C9 C17B 120.3(7)
C10 C9 C17B 122.8(7)
C8 C9 C17A 124.2(5)
C10 C9 C17A 119.2(5)
C17B C9 C17A 13.1(6)
C11 C10 C9 121.0(3)
C10 C11 C12 121.2(3)
C11 C12 C13 120.7(4)
C8 C13 C12 116.5(3)
C8 C13 C14 123.3(3)
C12 C13 C14 120.2(3)
C13 C14 C15 113.0(3)
C13 C14 C16 110.7(3)
C15 C14 C16 110.9(4)
C25 C20 C21 123.7(3)
C25 C20 N4 118.3(3)
C21 C20 N4 118.0(3)
C22 C21 C20 116.5(3)
C22 C21 C29 120.7(3)
C20 C21 C29 122.7(3)
C23 C22 C21 121.4(4)
C22 C23 C24 120.5(3)
C23 C24 C25 121.7(4)
C24 C25 C20 116.2(3)
C24 C25 C26 121.3(3)
C20 C25 C26 122.5(3)
C25 C26 C28 112.9(4)
C25 C26 C27 110.5(4)
C28 C26 C27 109.5(4)
C21 C29 C31 112.6(4)
C21 C29 C30 111.0(3)
C31 C29 C30 108.9(4)
O1 C32 C33 104.6(4)
C34 C33 C32 105.1(4)
C33 C34 C35 106.0(5)
O1 C35 C34 106.5(4)
O2 C36 C37 107.8(5)
C36 C37 C38 104.4(5)
C39 C38 C37 102.8(5)
O2 C39 C38 104.9(4)
O3 C40 C41 106.6(5)
C40 C41 C42 101.6(6)
C43 C42 C41 104.4(6)
C42 C43 O3 113.8(7)
C18A C17A C19A 108.0(7)
C18A C17A C9 109.3(7)
C19A C17A C9 115.7(9)

loop_
_geom_bond_atom_site_label_1
_geom_bond_atom_site_label_2
_geom_bond_distance
Zn1 O1 2.023(2)
Zn1 Cl1 2.2833(8)
Zn1 Cl2 2.2883(8)
Zn1 Si1 2.4396(9)
Si1 C2 1.915(3)
Si1 C1 1.917(3)
Si1 Zn2 2.3735(8)
O1 C35 1.449(5)
O1 C32 1.454(5)
N1 C1 1.346(4)
N1 C3 1.389(4)
N1 C8 1.455(4)
C1 N2 1.355(4)
C17B C9 1.49(2)
C17B C18B 1.517(8)
C17B C19B 1.518(9)
Zn2 Cl4 2.1858(10)
Zn2 Cl3 2.2066(10)
O2 C36 1.421(6)
O2 C39 1.422(6)
N2 C4 1.384(4)
N2 C5 1.460(4)
C2 N4 1.341(4)
C2 N3 1.356(4)
O3 C43 1.402(8)
O3 C40 1.417(7)
N3 C6 1.384(4)
N3 C5 1.458(4)
C3 C4 1.346(5)
N4 C7 1.388(4)
N4 C20 1.462(4)
C6 C7 1.343(5)
C8 C13 1.387(5)
C8 C9 1.398(5)
C9 C10 1.399(5)
C9 C17A 1.546(15)
C10 C11 1.373(6)
C11 C12 1.374(6)
C12 C13 1.408(5)
C13 C14 1.513(5)
C14 C15 1.515(6)
C14 C16 1.538(6)
C20 C25 1.398(5)
C20 C21 1.401(5)
C21 C22 1.393(5)
C21 C29 1.513(6)
C22 C23 1.368(7)
C23 C24 1.374(6)
C24 C25 1.392(5)
C25 C26 1.513(5)
C26 C28 1.516(7)
C26 C27 1.526(7)
C29 C31 1.534(6)
C29 C30 1.542(6)
C32 C33 1.502(9)
C33 C34 1.497(9)
C34 C35 1.504(7)
C36 C37 1.452(8)
C37 C38 1.526(9)
C38 C39 1.467(8)
C40 C41 1.479(10)
C41 C42 1.566(10)
C42 C43 1.354(12)
C17A C18A 1.517(8)
C17A C19A 1.521(7)
